data_4301370
loop_
_publ_author_name
'Saovalak Sripothongnak'
'Anna M. Pischera'
'Matthew P. Espe'
'William S. Durfee'
'Christopher J. Ziegler'

_publ_section_title
;
Synthesis and Characterization of Lithium Hemiporphyrazines
;
_journal_name_full 'Inorganic Chemistry'
_journal_page_first 1293
_journal_page_last 1300
_journal_paper_doi 10.1021/ic800817x
_journal_volume 48
_journal_year 2009
_chemical_formula_sum 'C30 H20 Li N7 O'
_chemical_formula_weight 501.47
_chemical_name_systematic
; 
 ? 
;
_space_group_IT_number 14
_symmetry_cell_setting monoclinic
_symmetry_space_group_name_Hall '-P 2yn'
_symmetry_space_group_name_H-M 'P 1 21/n 1'
_atom_sites_solution_hydrogens geom
_atom_sites_solution_primary direct
_atom_sites_solution_secondary difmap
_audit_creation_method SHELXL-97
_cell_angle_alpha 90.00
_cell_angle_beta 91.367(4)
_cell_angle_gamma 90.00
_cell_formula_units_Z 4
_cell_length_a 16.232(4)
_cell_length_b 7.6569(19)
_cell_length_c 18.184(4)
_cell_measurement_reflns_used 2202
_cell_measurement_temperature 100(2)
_cell_measurement_theta_max 22.53
_cell_measurement_theta_min 2.24
_cell_volume 2259.4(9)
_computing_cell_refinement 'Bruker SMART'
_computing_data_collection 'Bruker SMART'
_computing_data_reduction 'Bruker SAINT'
_computing_molecular_graphics 'Bruker SHELXTL'
_computing_publication_material 'Bruker SHELXTL'
_computing_structure_refinement 'SHELXL-97 (Sheldrick, 1997)'
_computing_structure_solution 'SHELXS-97 (Sheldrick, 1990)'
_diffrn_ambient_temperature 100(2)
_diffrn_measured_fraction_theta_full 0.999
_diffrn_measured_fraction_theta_max 0.999
_diffrn_measurement_device_type 'CCD area detector'
_diffrn_measurement_method 'phi and omega scans'
_diffrn_radiation_monochromator graphite
_diffrn_radiation_source 'fine-focus sealed tube'
_diffrn_radiation_type MoK\a
_diffrn_radiation_wavelength 0.71073
_diffrn_reflns_av_R_equivalents 0.0560
_diffrn_reflns_av_sigmaI/netI 0.0558
_diffrn_reflns_limit_h_max 20
_diffrn_reflns_limit_h_min -20
_diffrn_reflns_limit_k_max 9
_diffrn_reflns_limit_k_min -9
_diffrn_reflns_limit_l_max 22
_diffrn_reflns_limit_l_min -22
_diffrn_reflns_number 16952
_diffrn_reflns_theta_full 26.00
_diffrn_reflns_theta_max 26.00
_diffrn_reflns_theta_min 1.66
_exptl_absorpt_coefficient_mu 0.094
_exptl_absorpt_correction_T_max 0.997
_exptl_absorpt_correction_T_min 0.954
_exptl_absorpt_correction_type multi-scan
_exptl_absorpt_process_details SADABS
_exptl_crystal_density_diffrn 1.474
_exptl_crystal_density_meas ?
_exptl_crystal_density_method .
_exptl_crystal_F_000 1040
_exptl_crystal_size_max 0.50
_exptl_crystal_size_mid 0.10
_exptl_crystal_size_min 0.03
_refine_diff_density_max 0.273
_refine_diff_density_min -0.579
_refine_diff_density_rms 0.055
_refine_ls_extinction_method none
_refine_ls_goodness_of_fit_ref 1.048
_refine_ls_hydrogen_treatment mixed
_refine_ls_matrix_type full
_refine_ls_number_parameters 424
_refine_ls_number_reflns 4439
_refine_ls_number_restraints 0
_refine_ls_restrained_S_all 1.048
_refine_ls_R_factor_all 0.0798
_refine_ls_R_factor_gt 0.0551
_refine_ls_shift/su_max 0.000
_refine_ls_shift/su_mean 0.000
_refine_ls_structure_factor_coef Fsqd
_refine_ls_weighting_details 'calc w=1/[\s^2^(Fo^2^)+(0.0600P)^2^+1.3673P] where P=(Fo^2^+2Fc^2^)/3'
_refine_ls_weighting_scheme calc
_refine_ls_wR_factor_gt 0.1272
_refine_ls_wR_factor_ref 0.1363
_reflns_number_gt 3324
_reflns_number_total 4439
_reflns_threshold_expression >2sigma(I)
_cod_data_source_file ic800817x_si_001_2.cif
_cod_data_source_block 2
_cod_depositor_comments
;
The following automatic conversions were performed:
'_symmetry_cell_setting' value 'Monoclinic' changed to 'monoclinic'
according to '/home/saulius/struct/CIF-dictionaries/cif_core.dic'
dictionary named 'cif_core.dic' version 2.4.1 from 2010-06-29.

Automatic conversion script
Id: cif_fix_enum 1527 2010-12-29 10:47:43Z saulius 
;
_cod_original_cell_volume 2259.4(10)
_cod_original_sg_symbol_H-M 'P 21/n'
_cod_database_code 4301370

loop_
_symmetry_equiv_pos_as_xyz
'x, y, z'
'-x+1/2, y+1/2, -z+1/2'
'-x, -y, -z'
'x-1/2, -y-1/2, z-1/2'

loop_
_atom_site_label
_atom_site_type_symbol
_atom_site_fract_x
_atom_site_fract_y
_atom_site_fract_z
_atom_site_U_iso_or_equiv
_atom_site_adp_type
_atom_site_occupancy
_atom_site_symmetry_multiplicity
_atom_site_calc_flag
_atom_site_refinement_flags
_atom_site_disorder_assembly
_atom_site_disorder_group
C1 C 0.68965(14) 0.1838(3) 0.15886(12) 0.0207(5) Uani 1 1 d . . .
C2 C 0.60231(14) 0.1803(3) 0.13407(13) 0.0229(5) Uani 1 1 d . . .
C3 C 0.53150(16) 0.1148(4) 0.16418(14) 0.0309(6) Uani 1 1 d . . .
C4 C 0.45764(16) 0.1402(4) 0.12558(15) 0.0340(7) Uani 1 1 d . . .
C5 C 0.45516(17) 0.2256(4) 0.05782(15) 0.0337(7) Uani 1 1 d . . .
C6 C 0.52667(15) 0.2866(4) 0.02683(14) 0.0271(6) Uani 1 1 d . . .
C7 C 0.59944(14) 0.2636(3) 0.06636(13) 0.0212(5) Uani 1 1 d . . .
C8 C 0.68494(14) 0.3159(3) 0.05193(12) 0.0201(5) Uani 1 1 d . . .
C9 C 0.77432(14) 0.4199(3) -0.03686(12) 0.0191(5) Uani 1 1 d . . .
C10 C 0.78772(14) 0.4985(3) -0.10947(12) 0.0188(5) Uani 1 1 d . . .
C11 C 0.73509(15) 0.5832(3) -0.15813(13) 0.0222(5) Uani 1 1 d . . .
C12 C 0.76898(15) 0.6536(3) -0.22141(13) 0.0232(6) Uani 1 1 d . . .
C13 C 0.85213(15) 0.6331(3) -0.23492(13) 0.0234(5) Uani 1 1 d . . .
C14 C 0.90490(15) 0.5436(3) -0.18605(13) 0.0222(5) Uani 1 1 d . . .
C15 C 0.87135(14) 0.4771(3) -0.12232(12) 0.0199(5) Uani 1 1 d . . .
C16 C 0.90600(14) 0.3851(3) -0.05633(12) 0.0187(5) Uani 1 1 d . . .
C17 C 1.01106(14) 0.2405(3) 0.01013(12) 0.0189(5) Uani 1 1 d . . .
C18 C 1.09585(14) 0.1702(3) 0.01275(12) 0.0191(5) Uani 1 1 d . . .
C19 C 1.16193(14) 0.1840(3) -0.03391(13) 0.0220(5) Uani 1 1 d . . .
C20 C 1.23573(15) 0.1050(3) -0.01187(13) 0.0232(6) Uani 1 1 d . . .
C21 C 1.24364(15) 0.0162(3) 0.05443(13) 0.0237(6) Uani 1 1 d . . .
C22 C 1.17725(15) 0.0038(3) 0.10101(14) 0.0225(5) Uani 1 1 d . . .
C23 C 1.10421(14) 0.0811(3) 0.07881(12) 0.0195(5) Uani 1 1 d . . .
C24 C 1.02534(14) 0.1024(3) 0.11659(12) 0.0196(5) Uani 1 1 d . . .
C25 C 0.94462(14) 0.0808(3) 0.22353(13) 0.0215(5) Uani 1 1 d . . .
C26 C 0.96045(15) 0.1160(3) 0.29809(13) 0.0243(6) Uani 1 1 d . . .
C27 C 0.89651(15) 0.1593(4) 0.34340(14) 0.0278(6) Uani 1 1 d . . .
C28 C 0.81644(15) 0.1603(3) 0.31672(13) 0.0251(6) Uani 1 1 d . . .
C29 C 0.79912(14) 0.1226(3) 0.24335(13) 0.0205(5) Uani 1 1 d . . .
C30 C 0.86317(14) 0.0799(3) 0.19656(13) 0.0206(5) Uani 1 1 d . . .
H1 H 0.862(2) 0.567(5) 0.199(2) 0.072(12) Uiso 1 1 d . . .
H2 H 0.923(2) 0.596(4) 0.1443(18) 0.052(10) Uiso 1 1 d . . .
H4 H 0.4068(16) 0.099(3) 0.1467(14) 0.028(7) Uiso 1 1 d . . .
H5 H 0.4054(17) 0.249(4) 0.0353(15) 0.039(8) Uiso 1 1 d . . .
H6 H 0.5259(15) 0.344(3) -0.0204(15) 0.027(7) Uiso 1 1 d . . .
H11 H 0.6751(15) 0.597(3) -0.1480(13) 0.022(6) Uiso 1 1 d . . .
H12 H 0.7329(14) 0.722(3) -0.2561(14) 0.022(6) Uiso 1 1 d . . .
H13 H 0.8761(15) 0.690(3) -0.2811(14) 0.024(6) Uiso 1 1 d . . .
H14 H 0.9651(15) 0.534(3) -0.1966(12) 0.015(6) Uiso 1 1 d . . .
H19 H 1.1573(13) 0.249(3) -0.0787(13) 0.015(6) Uiso 1 1 d . . .
H20 H 1.2837(15) 0.118(3) -0.0430(14) 0.023(7) Uiso 1 1 d . . .
H21 H 1.2982(15) -0.037(3) 0.0691(13) 0.023(7) Uiso 1 1 d . . .
H22 H 1.1823(16) -0.056(3) 0.1469(15) 0.032(7) Uiso 1 1 d . . .
H26 H 1.0181(16) 0.105(3) 0.3169(14) 0.025(7) Uiso 1 1 d . . .
H27 H 0.9093(17) 0.179(4) 0.3953(16) 0.042(8) Uiso 1 1 d . . .
H28 H 0.7713(15) 0.187(3) 0.3465(14) 0.024(7) Uiso 1 1 d . . .
H30 H 0.8507(14) 0.043(3) 0.1460(14) 0.024(7) Uiso 1 1 d . . .
H5N H 0.5335(16) 0.051(4) 0.2102(15) 0.034(8) Uiso 1 1 d . . .
Li1 Li 0.8614(2) 0.3154(6) 0.0991(2) 0.0235(9) Uani 1 1 d . . .
N1 N 0.71477(12) 0.1224(3) 0.22148(10) 0.0225(5) Uani 1 1 d . . .
N2 N 0.73712(11) 0.2688(3) 0.10552(10) 0.0204(5) Uani 1 1 d . . .
N3 N 0.69978(12) 0.4029(3) -0.01134(11) 0.0212(5) Uani 1 1 d . . .
H3 H 0.6581 0.4494 -0.0361 0.025 Uiso 1 1 calc R . .
N4 N 0.84618(11) 0.3617(3) -0.00631(10) 0.0185(4) Uani 1 1 d . . .
N5 N 0.98290(11) 0.3314(3) -0.05004(10) 0.0198(4) Uani 1 1 d . . .
H5A H 1.0171 0.3546 -0.0856 0.024 Uiso 1 1 calc R . .
N6 N 0.97098(11) 0.2042(3) 0.07136(10) 0.0199(4) Uani 1 1 d . . .
N7 N 1.01509(12) 0.0450(3) 0.18212(11) 0.0219(5) Uani 1 1 d . . .
O1 O 0.89245(11) 0.5127(3) 0.16085(10) 0.0266(4) Uani 1 1 d . . .

loop_
_atom_site_aniso_label
_atom_site_aniso_U_11
_atom_site_aniso_U_22
_atom_site_aniso_U_33
_atom_site_aniso_U_23
_atom_site_aniso_U_13
_atom_site_aniso_U_12
C1 0.0190(12) 0.0289(13) 0.0142(12) -0.0017(10) 0.0050(10) -0.0017(10)
C2 0.0206(12) 0.0323(14) 0.0157(12) -0.0011(10) 0.0017(10) -0.0021(10)
C3 0.0251(14) 0.0476(18) 0.0201(13) 0.0095(13) 0.0031(11) -0.0048(12)
C4 0.0194(14) 0.0563(19) 0.0265(14) 0.0131(13) 0.0020(11) -0.0088(13)
C5 0.0203(14) 0.0529(19) 0.0279(15) 0.0106(13) -0.0025(11) -0.0048(12)
C6 0.0234(14) 0.0395(16) 0.0185(13) 0.0086(12) 0.0017(10) -0.0014(11)
C7 0.0185(12) 0.0281(13) 0.0171(12) 0.0020(10) 0.0054(10) -0.0008(10)
C8 0.0210(12) 0.0247(13) 0.0147(11) -0.0009(10) 0.0030(10) 0.0015(10)
C9 0.0209(12) 0.0234(13) 0.0131(11) -0.0009(10) 0.0022(10) -0.0014(10)
C10 0.0210(12) 0.0221(13) 0.0135(11) -0.0009(10) 0.0029(9) -0.0024(10)
C11 0.0221(13) 0.0270(14) 0.0175(12) -0.0026(10) 0.0029(10) -0.0014(10)
C12 0.0269(14) 0.0273(14) 0.0153(12) -0.0004(10) -0.0021(10) -0.0006(11)
C13 0.0293(14) 0.0301(14) 0.0110(11) -0.0005(10) 0.0029(10) -0.0042(11)
C14 0.0210(13) 0.0293(14) 0.0166(12) -0.0027(10) 0.0049(10) -0.0018(10)
C15 0.0210(12) 0.0242(13) 0.0144(12) -0.0034(10) 0.0028(9) -0.0024(10)
C16 0.0195(12) 0.0214(12) 0.0153(11) -0.0041(10) 0.0024(9) -0.0022(9)
C17 0.0205(12) 0.0229(13) 0.0132(11) -0.0037(9) 0.0006(9) -0.0033(10)
C18 0.0192(12) 0.0210(12) 0.0171(12) -0.0026(10) 0.0005(9) -0.0020(10)
C19 0.0221(13) 0.0262(13) 0.0176(12) -0.0027(11) 0.0030(10) -0.0011(10)
C20 0.0210(13) 0.0294(14) 0.0196(13) -0.0036(11) 0.0050(10) -0.0026(10)
C21 0.0203(13) 0.0272(14) 0.0236(13) -0.0047(11) 0.0016(10) 0.0001(10)
C22 0.0231(13) 0.0257(14) 0.0186(13) -0.0018(11) 0.0015(10) 0.0009(10)
C23 0.0207(12) 0.0222(13) 0.0157(12) -0.0036(10) 0.0015(10) -0.0020(10)
C24 0.0207(12) 0.0232(13) 0.0151(12) -0.0033(10) 0.0016(10) -0.0009(10)
C25 0.0240(13) 0.0240(13) 0.0168(12) 0.0038(10) 0.0038(10) -0.0015(10)
C26 0.0206(13) 0.0359(15) 0.0165(12) 0.0034(11) 0.0006(10) -0.0031(11)
C27 0.0257(14) 0.0444(17) 0.0133(12) 0.0009(11) 0.0020(11) -0.0039(12)
C28 0.0215(13) 0.0373(16) 0.0167(12) 0.0002(11) 0.0055(10) 0.0001(11)
C29 0.0200(12) 0.0254(13) 0.0163(12) 0.0031(10) 0.0023(9) -0.0032(10)
C30 0.0218(13) 0.0263(13) 0.0137(12) 0.0008(10) 0.0023(10) -0.0023(10)
Li1 0.022(2) 0.033(2) 0.016(2) -0.0015(17) 0.0040(16) -0.0020(17)
N1 0.0195(10) 0.0317(12) 0.0164(10) 0.0008(9) 0.0026(8) -0.0011(9)
N2 0.0197(10) 0.0277(11) 0.0139(10) 0.0004(8) 0.0045(8) -0.0015(8)
N3 0.0163(10) 0.0293(11) 0.0180(10) 0.0058(9) 0.0001(8) 0.0021(8)
N4 0.0156(10) 0.0261(11) 0.0140(10) 0.0002(8) 0.0035(8) -0.0026(8)
N5 0.0185(10) 0.0282(11) 0.0129(10) 0.0003(8) 0.0052(8) -0.0034(8)
N6 0.0197(10) 0.0252(11) 0.0148(10) -0.0012(8) 0.0013(8) -0.0017(8)
N7 0.0199(11) 0.0265(11) 0.0193(11) -0.0006(9) 0.0033(8) -0.0005(8)
O1 0.0248(10) 0.0339(11) 0.0212(10) -0.0039(8) 0.0047(8) -0.0025(8)

loop_
_atom_type_symbol
_atom_type_description
_atom_type_scat_dispersion_real
_atom_type_scat_dispersion_imag
_atom_type_scat_source
C C 0.0033 0.0016 'International Tables Vol C Tables 4.2.6.8 and 6.1.1.4'
H H 0.0000 0.0000 'International Tables Vol C Tables 4.2.6.8 and 6.1.1.4'
Li Li -0.0003 0.0001 'International Tables Vol C Tables 4.2.6.8 and 6.1.1.4'
N N 0.0061 0.0033 'International Tables Vol C Tables 4.2.6.8 and 6.1.1.4'
O O 0.0106 0.0060 'International Tables Vol C Tables 4.2.6.8 and 6.1.1.4'

loop_
_geom_angle_atom_site_label_1
_geom_angle_atom_site_label_2
_geom_angle_atom_site_label_3
_geom_angle
_geom_angle_site_symmetry_1
_geom_angle_site_symmetry_3
_geom_angle_publ_flag
N1 C1 N2 127.5(2) . . ?
N1 C1 C2 122.9(2) . . ?
N2 C1 C2 109.52(19) . . ?
C3 C2 C7 120.6(2) . . ?
C3 C2 C1 133.5(2) . . ?
C7 C2 C1 105.9(2) . . ?
C2 C3 C4 117.8(2) . . ?
C2 C3 H5N 121.0(16) . . ?
C4 C3 H5N 121.2(16) . . ?
C3 C4 C5 121.2(2) . . ?
C3 C4 H4 119.1(15) . . ?
C5 C4 H4 119.6(15) . . ?
C6 C5 C4 120.7(2) . . ?
C6 C5 H5 119.4(18) . . ?
C4 C5 H5 119.6(18) . . ?
C7 C6 C5 117.5(2) . . ?
C7 C6 H6 121.0(15) . . ?
C5 C6 H6 121.5(15) . . ?
C6 C7 C2 122.1(2) . . ?
C6 C7 C8 132.1(2) . . ?
C2 C7 C8 105.7(2) . . ?
N2 C8 N3 129.4(2) . . ?
N2 C8 C7 112.5(2) . . ?
N3 C8 C7 118.1(2) . . ?
N3 C9 N4 127.9(2) . . ?
N3 C9 C10 121.0(2) . . ?
N4 C9 C10 110.98(19) . . ?
C11 C10 C15 122.7(2) . . ?
C11 C10 C9 131.8(2) . . ?
C15 C10 C9 105.5(2) . . ?
C10 C11 C12 117.4(2) . . ?
C10 C11 H11 121.6(14) . . ?
C12 C11 H11 120.9(14) . . ?
C13 C12 C11 120.5(2) . . ?
C13 C12 H12 120.4(14) . . ?
C11 C12 H12 119.1(14) . . ?
C12 C13 C14 121.8(2) . . ?
C12 C13 H13 119.0(14) . . ?
C14 C13 H13 119.1(14) . . ?
C15 C14 C13 117.6(2) . . ?
C15 C14 H14 122.3(13) . . ?
C13 C14 H14 120.1(13) . . ?
C14 C15 C10 120.0(2) . . ?
C14 C15 C16 134.2(2) . . ?
C10 C15 C16 105.74(19) . . ?
N5 C16 N4 126.3(2) . . ?
N5 C16 C15 123.8(2) . . ?
N4 C16 C15 109.85(19) . . ?
N6 C17 N5 127.9(2) . . ?
N6 C17 C18 111.7(2) . . ?
N5 C17 C18 120.3(2) . . ?
C23 C18 C19 120.4(2) . . ?
C23 C18 C17 106.2(2) . . ?
C19 C18 C17 133.3(2) . . ?
C18 C19 C20 117.6(2) . . ?
C18 C19 H19 120.9(13) . . ?
C20 C19 H19 121.4(13) . . ?
C21 C20 C19 121.6(2) . . ?
C21 C20 H20 119.5(14) . . ?
C19 C20 H20 118.8(14) . . ?
C20 C21 C22 120.4(2) . . ?
C20 C21 H21 119.4(14) . . ?
C22 C21 H21 120.2(14) . . ?
C23 C22 C21 117.8(2) . . ?
C23 C22 H22 121.2(16) . . ?
C21 C22 H22 121.0(16) . . ?
C22 C23 C18 122.1(2) . . ?
C22 C23 C24 131.4(2) . . ?
C18 C23 C24 106.3(2) . . ?
N7 C24 N6 129.1(2) . . ?
N7 C24 C23 121.8(2) . . ?
N6 C24 C23 108.91(19) . . ?
C30 C25 C26 119.4(2) . . ?
C30 C25 N7 125.7(2) . . ?
C26 C25 N7 114.9(2) . . ?
C27 C26 C25 120.1(2) . . ?
C27 C26 H26 122.1(14) . . ?
C25 C26 H26 117.8(14) . . ?
C28 C27 C26 120.5(2) . . ?
C28 C27 H27 121.2(17) . . ?
C26 C27 H27 118.0(17) . . ?
C27 C28 C29 120.4(2) . . ?
C27 C28 H28 122.6(15) . . ?
C29 C28 H28 117.1(15) . . ?
C28 C29 C30 119.8(2) . . ?
C28 C29 N1 116.3(2) . . ?
C30 C29 N1 123.8(2) . . ?
C29 C30 C25 119.7(2) . . ?
C29 C30 Li1 105.30(18) . . ?
C25 C30 Li1 103.70(18) . . ?
C29 C30 H30 119.9(14) . . ?
C25 C30 H30 120.2(14) . . ?
Li1 C30 H30 63.1(14) . . ?
O1 Li1 N4 116.7(2) . . ?
O1 Li1 N6 104.57(19) . . ?
N4 Li1 N6 85.67(17) . . ?
O1 Li1 N2 110.1(2) . . ?
N4 Li1 N2 89.18(17) . . ?
N6 Li1 N2 143.3(2) . . ?
O1 Li1 C30 98.69(17) . . ?
N4 Li1 C30 144.5(2) . . ?
N6 Li1 C30 83.16(16) . . ?
N2 Li1 C30 80.26(15) . . ?
O1 Li1 H30 121.4(7) . . ?
N4 Li1 H30 121.8(7) . . ?
N6 Li1 H30 77.6(6) . . ?
N2 Li1 H30 74.6(6) . . ?
C30 Li1 H30 22.7(6) . . ?
C1 N1 C29 122.1(2) . . ?
C8 N2 C1 106.31(19) . . ?
C8 N2 Li1 121.45(19) . . ?
C1 N2 Li1 132.20(19) . . ?
C9 N3 C8 122.2(2) . . ?
C9 N3 H3 118.9 . . ?
C8 N3 H3 118.9 . . ?
C9 N4 C16 107.71(19) . . ?
C9 N4 Li1 123.24(19) . . ?
C16 N4 Li1 127.11(19) . . ?
C16 N5 C17 121.8(2) . . ?
C16 N5 H5A 119.1 . . ?
C17 N5 H5A 119.1 . . ?
C17 N6 C24 106.78(19) . . ?
C17 N6 Li1 124.34(19) . . ?
C24 N6 Li1 128.00(18) . . ?
C24 N7 C25 123.6(2) . . ?
Li1 O1 H1 129(2) . . ?
Li1 O1 H2 121(2) . . ?
H1 O1 H2 104(3) . . ?

loop_
_geom_bond_atom_site_label_1
_geom_bond_atom_site_label_2
_geom_bond_distance
_geom_bond_site_symmetry_2
_geom_bond_publ_flag
C1 N1 1.289(3) . ?
C1 N2 1.412(3) . ?
C1 C2 1.478(3) . ?
C2 C3 1.380(3) . ?
C2 C7 1.386(3) . ?
C3 C4 1.388(4) . ?
C3 H5N 0.97(3) . ?
C4 C5 1.395(4) . ?
C4 H4 0.97(3) . ?
C5 C6 1.383(4) . ?
C5 H5 0.92(3) . ?
C6 C7 1.379(3) . ?
C6 H6 0.96(3) . ?
C7 C8 1.474(3) . ?
C8 N2 1.326(3) . ?
C8 N3 1.356(3) . ?
C9 N3 1.313(3) . ?
C9 N4 1.355(3) . ?
C9 C10 1.472(3) . ?
C10 C11 1.377(3) . ?
C10 C15 1.393(3) . ?
C11 C12 1.395(3) . ?
C11 H11 1.00(2) . ?
C12 C13 1.386(3) . ?
C12 H12 1.00(2) . ?
C13 C14 1.399(3) . ?
C13 H13 1.03(3) . ?
C14 C15 1.389(3) . ?
C14 H14 1.00(2) . ?
C15 C16 1.490(3) . ?
C16 N5 1.317(3) . ?
C16 N4 1.358(3) . ?
C17 N6 1.332(3) . ?
C17 N5 1.366(3) . ?
C17 C18 1.477(3) . ?
C18 C23 1.386(3) . ?
C18 C19 1.387(3) . ?
C19 C20 1.392(3) . ?
C19 H19 0.96(2) . ?
C20 C21 1.387(4) . ?
C20 H20 0.98(2) . ?
C21 C22 1.390(3) . ?
C21 H21 1.00(2) . ?
C22 C23 1.377(3) . ?
C22 H22 0.95(3) . ?
C23 C24 1.476(3) . ?
C24 N7 1.285(3) . ?
C24 N6 1.424(3) . ?
C25 C30 1.399(3) . ?
C25 C26 1.400(3) . ?
C25 N7 1.411(3) . ?
C26 C27 1.381(3) . ?
C26 H26 0.99(3) . ?
C27 C28 1.376(4) . ?
C27 H27 0.97(3) . ?
C28 C29 1.387(3) . ?
C28 H28 0.95(3) . ?
C29 C30 1.398(3) . ?
C29 N1 1.417(3) . ?
C30 Li1 2.528(5) . ?
C30 H30 0.98(3) . ?
Li1 O1 1.942(5) . ?
Li1 N4 1.959(4) . ?
Li1 N6 2.045(4) . ?
Li1 N2 2.055(4) . ?
Li1 H30 2.26(2) . ?
N3 H3 0.8800 . ?
N5 H5A 0.8800 . ?
O1 H1 0.96(4) . ?
O1 H2 0.86(3) . ?
